data_4346334
loop_
_publ_author_name
'Myers, Thomas W.'
'Chavez, David E.'
'Hanson, Susan K.'
'Scharff, R. Jason'
'Scott, Brian L.'
'Veauthier, Jacqueline M.'
'Wu, Ruilian'

_publ_section_title
;
 Independent Control of Optical and Explosive Properties:
 Pyrazole-Tetrazine Complexes of First Row Transition Metals.
;
_journal_issue 16
_journal_name_full 'Inorganic chemistry'
_journal_page_first 8077
_journal_page_last 8086
_journal_paper_doi 10.1021/acs.inorgchem.5b01313
_journal_volume 54
_journal_year 2015
_chemical_formula_sum 'C37 H33 B2 F8 Fe N28 O12'
_chemical_formula_weight 1291.38
_space_group_crystal_system orthorhombic
_space_group_IT_number 61
_space_group_name_Hall '-P 2ac 2ab'
_space_group_name_H-M_alt 'P b c a'
_atom_sites_solution_hydrogens geom
_audit_creation_method SHELXL-2014/7
_cell_angle_alpha 90
_cell_angle_beta 90
_cell_angle_gamma 90
_cell_formula_units_Z 8
_cell_length_a 23.635(8)
_cell_length_b 16.117(5)
_cell_length_c 28.985(9)
_cell_measurement_reflns_used 100
_cell_measurement_temperature 100(2)
_cell_measurement_theta_max 28.84
_cell_measurement_theta_min 2.48
_cell_volume 11041(6)
_computing_cell_refinement 'rigaku crystal clear 2.0'
_computing_data_collection 'rigaku crystal clear 2.0'
_computing_data_reduction 'rigaku crystal clear 2.0'
_computing_molecular_graphics 'SHELXL-2014/7 (Sheldrick, 2014)'
_computing_publication_material 'SHELXL-2014/7 (Sheldrick, 2014)'
_computing_structure_refinement 'SHELXL-2014/7 (Sheldrick, 2014)'
_computing_structure_solution 'SHELXL-2014/7 (Sheldrick, 2014)'
_diffrn_ambient_temperature 100(2)
_diffrn_measured_fraction_theta_full 0.996
_diffrn_measured_fraction_theta_max 0.973
_diffrn_measurement_device_type 'rigaku image plates'
_diffrn_measurement_method 'multiple orientation single axis rotation'
_diffrn_radiation_type MoK\a
_diffrn_radiation_wavelength 0.71073
_diffrn_reflns_av_R_equivalents 0.0636
_diffrn_reflns_av_unetI/netI 0.0339
_diffrn_reflns_Laue_measured_fraction_full 0.996
_diffrn_reflns_Laue_measured_fraction_max 0.973
_diffrn_reflns_limit_h_max 29
_diffrn_reflns_limit_h_min -29
_diffrn_reflns_limit_k_max 20
_diffrn_reflns_limit_k_min -20
_diffrn_reflns_limit_l_max 36
_diffrn_reflns_limit_l_min -36
_diffrn_reflns_number 107272
_diffrn_reflns_point_group_measured_fraction_full 0.996
_diffrn_reflns_point_group_measured_fraction_max 0.973
_diffrn_reflns_theta_full 25.242
_diffrn_reflns_theta_max 26.871
_diffrn_reflns_theta_min 1.648
_diffrn_source 'rotating anode'
_exptl_absorpt_coefficient_mu 0.384
_exptl_absorpt_correction_T_max 0.952
_exptl_absorpt_correction_T_min 0.931
_exptl_absorpt_correction_type numerical
_exptl_absorpt_process_details sadabs
_exptl_crystal_colour blue
_exptl_crystal_density_diffrn 1.554
_exptl_crystal_description block
_exptl_crystal_F_000 5240
_exptl_crystal_size_max 0.190
_exptl_crystal_size_mid 0.170
_exptl_crystal_size_min 0.130
_refine_diff_density_max 1.485
_refine_diff_density_min -0.730
_refine_diff_density_rms 0.120
_refine_ls_extinction_method none
_refine_ls_goodness_of_fit_ref 1.095
_refine_ls_hydrogen_treatment constr
_refine_ls_matrix_type full
_refine_ls_number_parameters 831
_refine_ls_number_reflns 11596
_refine_ls_number_restraints 0
_refine_ls_restrained_S_all 1.095
_refine_ls_R_factor_all 0.1054
_refine_ls_R_factor_gt 0.0912
_refine_ls_shift/su_max 0.001
_refine_ls_shift/su_mean 0.000
_refine_ls_structure_factor_coef Fsqd
_refine_ls_weighting_details 'w=1/[\s^2^(Fo^2^)+(0.0699P)^2^+84.1609P] where P=(Fo^2^+2Fc^2^)/3'
_refine_ls_weighting_scheme calc
_refine_ls_wR_factor_gt 0.2327
_refine_ls_wR_factor_ref 0.2443
_reflns_number_gt 9688
_reflns_number_total 11596
_reflns_threshold_expression 'I > 2\s(I)'
_cod_data_source_file ic5b01313_si_002.cif
_cod_data_source_block TWM4
_cod_database_code 4346334
_shelx_shelxl_version_number 2014/7
_shelx_space_group_comment
;
The symmetry employed for this shelxl refinement is uniquely defined
by the following loop, which should always be used as a source of
symmetry information in preference to the above space-group names.
They are only intended as comments.
;
_shelx_estimated_absorpt_t_min 0.931
_shelx_estimated_absorpt_t_max 0.952

loop_
_space_group_symop_operation_xyz
'x, y, z'
'x+1/2, -y+1/2, -z'
'-x, y+1/2, -z+1/2'
'-x+1/2, -y, z+1/2'
'-x, -y, -z'
'-x-1/2, y-1/2, z'
'x, -y-1/2, z-1/2'
'x-1/2, y, -z-1/2'

loop_
_atom_site_label
_atom_site_type_symbol
_atom_site_fract_x
_atom_site_fract_y
_atom_site_fract_z
_atom_site_U_iso_or_equiv
_atom_site_adp_type
_atom_site_occupancy
_atom_site_site_symmetry_order
_atom_site_calc_flag
_atom_site_refinement_flags_posn
_atom_site_refinement_flags_adp
_atom_site_refinement_flags_occupancy
_atom_site_disorder_assembly
_atom_site_disorder_group
Fe1 Fe 0.63275(3) 0.36312(4) 0.83921(2) 0.02054(18) Uani 1 1 d . . . . .
F2 F 0.4265(4) 0.2441(4) 1.28381(18) 0.0627(19) Uani 0.790(9) 1 d . . P A 1
F2A F 0.4872(6) 0.2543(10) 1.2677(5) 0.035(5) Uani 0.210(9) 1 d . . P A 2
F3 F 0.48056(16) 0.1316(3) 1.26670(13) 0.0614(12) Uani 1 1 d . . . . .
F4 F 0.3882(2) 0.1192(3) 1.2717(2) 0.0632(19) Uani 0.790(9) 1 d . . P A 1
F4A F 0.3975(7) 0.2095(14) 1.2813(7) 0.043(5) Uani 0.210(9) 1 d . . P A 2
F5 F 0.42790(15) 0.1916(2) 1.21096(11) 0.0435(8) Uani 1 1 d . . . . .
F6 F 0.26466(15) 0.3191(3) 1.04738(13) 0.0629(12) Uani 1 1 d . . . . .
F7 F 0.34451(13) 0.3218(3) 1.08899(13) 0.0484(9) Uani 1 1 d . . . . .
F8 F 0.28272(19) 0.4281(2) 1.09519(17) 0.0643(12) Uani 1 1 d . . . . .
F9 F 0.25821(13) 0.3053(2) 1.12461(12) 0.0417(8) Uani 1 1 d . . . . .
O1 O 0.5429(2) 0.7657(3) 0.9309(2) 0.0699(17) Uani 1 1 d . . . . .
O2 O 0.5901(2) 0.7937(3) 0.9939(2) 0.0725(18) Uani 1 1 d . . . B 3
O3 O 0.47650(16) 0.7399(3) 1.02089(16) 0.0440(10) Uani 1 1 d . . . . .
O4 O 0.48760(16) 0.6107(3) 1.03931(14) 0.0382(9) Uani 1 1 d . . . C 1
O5 O 0.76917(19) 0.1090(3) 1.05531(18) 0.0601(13) Uani 1 1 d . . . . .
O6 O 0.7552(2) 0.2418(4) 1.0527(2) 0.0809(18) Uani 1 1 d . . . D 6
O7 O 0.6719(4) 0.1611(8) 1.1153(2) 0.143(4) Uani 1 1 d . . . E 6
O8 O 0.6005(3) 0.1187(5) 1.0775(2) 0.092(2) Uani 1 1 d . . . F 6
O9D O 0.3046(9) 0.1047(13) 0.9110(7) 0.088(5) Uiso 0.4 1 d . . P G 4
O9C O 0.368(6) 0.049(9) 0.917(5) 0.15(5) Uiso 0.1 1 d . . P H 3
O9 O 0.3156(5) 0.0578(8) 0.8950(4) 0.069(3) Uiso 0.5 1 d . . P I 1
O10 O 0.3858(6) 0.0774(11) 0.9363(5) 0.082(5) Uani 0.5 1 d . . P I 1
O10B O 0.3636(6) 0.1241(9) 0.9453(5) 0.051(3) Uiso 0.4 1 d . . P J 2
O10C O 0.303(4) 0.178(6) 0.936(3) 0.12(3) Uiso 0.1 1 d . . P K 3
O11 O 0.3729(3) 0.0760(4) 0.8108(2) 0.091(2) Uani 1 1 d . . . L 6
O12 O 0.3092(3) 0.1712(4) 0.8135(2) 0.092(2) Uani 1 1 d . . . . .
N1 N 0.62579(16) 0.2937(2) 0.78310(14) 0.0233(8) Uani 1 1 d . . . . .
N2 N 0.63454(16) 0.2095(2) 0.79246(14) 0.0247(8) Uani 1 1 d . . . . .
N3 N 0.6477(3) 0.1401(5) 1.0800(2) 0.0606(17) Uani 1 1 d . . . . .
N4 N 0.7399(2) 0.1690(4) 1.04946(18) 0.0461(13) Uani 1 1 d . . . . .
N5 N 0.3503(3) 0.1360(4) 0.8277(2) 0.0574(16) Uani 1 1 d . . . L 6
N6 N 0.63651(15) 0.2558(2) 0.86686(14) 0.0220(8) Uani 1 1 d . . . . .
N7 N 0.63784(15) 0.2448(3) 0.91166(14) 0.0241(8) Uani 1 1 d . . . . .
N8 N 0.3527(2) 0.1107(4) 0.9085(2) 0.0420(14) Uani 0.875 1 d . . P I 1
N8B N 0.318(2) 0.124(3) 0.9300(18) 0.048(11) Uiso 0.125 1 d . . P J 2
N9 N 0.64387(19) 0.0976(3) 0.89757(16) 0.0326(10) Uani 1 1 d . . . . .
N10 N 0.64240(19) 0.1114(3) 0.85273(16) 0.0305(9) Uani 1 1 d . . . . .
N11 N 0.63973(17) 0.1531(2) 0.97201(15) 0.0270(9) Uani 1 1 d . . . . .
N13 N 0.64649(15) 0.4182(2) 0.89592(13) 0.0202(8) Uani 1 1 d . . . . .
N14 N 0.60875(15) 0.4626(2) 0.91827(13) 0.0225(8) Uani 1 1 d . . . M 2
N15 N 0.67315(17) 0.4718(3) 0.98200(15) 0.0290(9) Uani 1 1 d . . . . .
N16 N 0.71177(17) 0.4300(3) 0.95757(15) 0.0274(9) Uani 1 1 d . . . . .
N17 N 0.71737(16) 0.3639(2) 0.83947(14) 0.0227(8) Uani 1 1 d . . . . .
N18 N 0.73778(15) 0.3801(2) 0.88312(15) 0.0231(8) Uani 1 1 d . . . . .
N19 N 0.58805(16) 0.5465(3) 0.97947(14) 0.0269(9) Uani 1 1 d . . . . .
N22 N 0.55280(16) 0.3694(2) 0.84706(13) 0.0211(8) Uani 1 1 d . . . . .
N23 N 0.44390(16) 0.4037(3) 0.86993(15) 0.0295(9) Uani 1 1 d . . . . .
N24 N 0.47622(16) 0.4643(3) 0.85348(15) 0.0295(9) Uani 1 1 d . . . . .
N25 N 0.56451(15) 0.5030(3) 0.82157(15) 0.0245(8) Uani 1 1 d . . . . .
N26 N 0.61971(15) 0.4759(2) 0.81316(14) 0.0231(8) Uani 1 1 d . . . . .
N27 N 0.43351(17) 0.2641(3) 0.88734(15) 0.0298(9) Uani 1 1 d . . . . .
N29 N 0.5871(2) 0.3646(5) 1.0687(2) 0.0675(19) Uani 1 1 d . . . . .
N30 N 0.5624(2) 0.7483(3) 0.9685(2) 0.0512(15) Uani 1 1 d . . . . .
N31 N 0.50047(17) 0.6736(3) 1.01839(15) 0.0315(10) Uani 1 1 d . . . . .
N32 N 0.52100(16) 0.3070(3) 0.86219(14) 0.0240(8) Uani 1 1 d . . . . .
C1 C 0.61762(19) 0.2990(3) 0.73801(18) 0.0272(10) Uani 1 1 d . . . . .
C2 C 0.6049(2) 0.3796(3) 0.71489(18) 0.0345(12) Uani 1 1 d . . . . .
H2A H 0.6003 0.3704 0.6817 0.052 Uiso 1 1 calc R U . . .
H2B H 0.5699 0.4028 0.7276 0.052 Uiso 1 1 calc R U . . .
H2C H 0.6361 0.4184 0.7202 0.052 Uiso 1 1 calc R U . . .
C3 C 0.63812(18) 0.1897(3) 0.83878(17) 0.0228(9) Uani 1 1 d . . . . .
C4 C 0.6692(2) 0.0877(3) 0.99845(19) 0.0344(12) Uani 1 1 d . . . . .
H4A H 0.7043 0.0671 0.9837 0.041 Uiso 1 1 calc R U . . .
H4B H 0.6445 0.0412 1.0081 0.041 Uiso 1 1 calc R U . . .
C5 C 0.6790(2) 0.1527(4) 1.03581(19) 0.0349(12) Uani 1 1 d . . . . .
C6 C 0.6538(2) 0.2193(3) 1.00482(19) 0.0324(11) Uani 1 1 d . . . . .
H6A H 0.6204 0.2477 1.0181 0.039 Uiso 1 1 calc R U . . .
H6B H 0.6818 0.2599 0.9930 0.039 Uiso 1 1 calc R U . . .
C12 C 0.62548(19) 0.4945(3) 0.95902(16) 0.0240(9) Uani 1 1 d . . . . .
C13 C 0.69883(19) 0.4112(3) 0.91416(17) 0.0236(9) Uani 1 1 d . . . . .
C14 C 0.8122(2) 0.3544(3) 0.84062(19) 0.0304(11) Uani 1 1 d . . . . .
H14B H 0.8499 0.3465 0.8302 0.037 Uiso 1 1 calc R U . . .
C15 C 0.76252(19) 0.3470(3) 0.81339(18) 0.0272(10) Uani 1 1 d . . . . .
C16 C 0.79624(19) 0.3749(3) 0.88430(19) 0.0285(11) Uani 1 1 d . . . . .
C17 C 0.8296(2) 0.3882(4) 0.9270(2) 0.0367(13) Uani 1 1 d . . . . .
H17A H 0.8041 0.4024 0.9524 0.055 Uiso 1 1 calc R U . . .
H17B H 0.8503 0.3373 0.9346 0.055 Uiso 1 1 calc R U . . .
H17C H 0.8565 0.4336 0.9222 0.055 Uiso 1 1 calc R U . . .
C18 C 0.7591(2) 0.3212(4) 0.76420(19) 0.0368(12) Uani 1 1 d . . . . .
H18A H 0.7973 0.3121 0.7521 0.055 Uiso 1 1 calc R U . . .
H18B H 0.7372 0.2697 0.7618 0.055 Uiso 1 1 calc R U . . .
H18C H 0.7404 0.3648 0.7463 0.055 Uiso 1 1 calc R U . . .
C19 C 0.5514(2) 0.6633(3) 0.98711(19) 0.0287(11) Uani 1 1 d . . . . .
C24 C 0.6018(2) 0.6182(3) 1.00916(19) 0.0311(11) Uani 1 1 d . . . . .
H24B H 0.6390 0.6439 1.0024 0.037 Uiso 1 1 calc R U . . .
H24C H 0.5973 0.6073 1.0426 0.037 Uiso 1 1 calc R U . . .
C26 C 0.4666(2) 0.3270(3) 0.87130(16) 0.0252(10) Uani 1 1 d . . . . .
C27 C 0.52876(19) 0.4448(3) 0.84079(16) 0.0226(9) Uani 1 1 d . . . . .
C28 C 0.6476(2) 0.5442(3) 0.79987(18) 0.0270(10) Uani 1 1 d . . . . .
C29 C 0.6108(2) 0.6126(3) 0.7992(2) 0.0358(12) Uani 1 1 d . . . . .
H29A H 0.6206 0.6676 0.7906 0.043 Uiso 1 1 calc R U . . .
C30 C 0.5587(2) 0.5865(3) 0.8130(2) 0.0326(11) Uani 1 1 d . . . . .
C31 C 0.5038(2) 0.6318(4) 0.8172(3) 0.0443(15) Uani 1 1 d . . . . .
H31A H 0.4746 0.5937 0.8283 0.066 Uiso 1 1 calc R U . . .
H31B H 0.5081 0.6778 0.8391 0.066 Uiso 1 1 calc R U . . .
H31C H 0.4929 0.6538 0.7870 0.066 Uiso 1 1 calc R U . . .
C32 C 0.7090(2) 0.5436(3) 0.7885(2) 0.0320(11) Uani 1 1 d . . . . .
H32B H 0.7210 0.5997 0.7796 0.048 Uiso 1 1 calc R U . . .
H32C H 0.7306 0.5256 0.8155 0.048 Uiso 1 1 calc R U . . .
H32D H 0.7159 0.5054 0.7628 0.048 Uiso 1 1 calc R U . . .
C33 C 0.3712(2) 0.2609(3) 0.8812(2) 0.0333(12) Uani 1 1 d . . . . .
H33A H 0.3572 0.2931 0.8544 0.040 Uiso 1 1 calc R U . . .
H33B H 0.3495 0.2744 0.9095 0.040 Uiso 1 1 calc R U . . .
C34 C 0.3769(3) 0.1675(4) 0.8720(2) 0.0385(13) Uani 1 1 d . . . . .
C35 C 0.4415(2) 0.1758(3) 0.8737(2) 0.0369(12) Uani 1 1 d . . . . .
H35A H 0.4597 0.1412 0.8978 0.044 Uiso 1 1 calc R U . . .
H35B H 0.4603 0.1684 0.8435 0.044 Uiso 1 1 calc R U . . .
C40 C 0.6702(3) 0.4473(5) 1.1059(3) 0.063(2) Uani 1 1 d . . . . .
C41 C 0.6241(3) 0.4004(4) 1.0851(2) 0.0468(15) Uani 1 1 d . . . . .
C100 C 0.5452(2) 0.5920(3) 0.95242(18) 0.0307(11) Uani 1 1 d . . . . .
H10F H 0.5073 0.5657 0.9524 0.037 Uiso 1 1 calc R U . . .
H10G H 0.5574 0.6062 0.9207 0.037 Uiso 1 1 calc R U . . .
C101 C 0.6394(3) 0.0714(4) 0.7503(2) 0.0412(13) Uani 1 1 d . . . . .
H10B H 0.6463 0.0501 0.7815 0.062 Uiso 1 1 calc R U . . .
H10C H 0.6049 0.0461 0.7379 0.062 Uiso 1 1 calc R U . . .
H10D H 0.6716 0.0575 0.7304 0.062 Uiso 1 1 calc R U . . .
C102 C 0.6222(2) 0.2199(3) 0.71777(18) 0.0306(11) Uani 1 1 d . . . . .
H10A H 0.6188 0.2077 0.6858 0.037 Uiso 1 1 calc R U . . .
C103 C 0.6324(2) 0.1637(3) 0.75214(18) 0.0284(10) Uani 1 1 d . . . . .
C104 C 0.64088(19) 0.1641(3) 0.92577(18) 0.0258(10) Uani 1 1 d . . . . .
C200 C 0.9974(9) 0.4572(14) 1.0109(8) 0.186(9) Uani 1 1 d . . . N 1
C201 C 1.0207(8) 0.5197(14) 1.0465(6) 0.169(7) Uani 1 1 d . . . O 2
C202 C 1.0084(4) 0.4789(6) 1.0910(4) 0.085(3) Uani 1 1 d . . . O 2
C203 C 1.0251(4) 0.5456(8) 1.1331(4) 0.100(4) Uani 1 1 d . . . O 2
C204 C 1.0170(7) 0.4551(16) 1.1907(7) 0.103(8) Uani 0.55 1 d . . P P 2
C205 C 1.0155(5) 0.4944(8) 1.1702(4) 0.024(2) Uiso 0.45 1 d . . P Q 1
B2 B 0.4332(3) 0.1755(5) 1.2574(2) 0.0458(17) Uani 1 1 d . . . . .
B3 B 0.2873(2) 0.3438(4) 1.0894(2) 0.0300(12) Uani 1 1 d . . . . .

loop_
_atom_site_aniso_label
_atom_site_aniso_U_11
_atom_site_aniso_U_22
_atom_site_aniso_U_33
_atom_site_aniso_U_23
_atom_site_aniso_U_13
_atom_site_aniso_U_12
Fe1 0.0131(3) 0.0183(3) 0.0302(4) 0.0003(3) 0.0013(2) -0.0003(2)
F2 0.100(6) 0.042(3) 0.045(3) -0.010(2) -0.005(3) 0.018(3)
F2A 0.026(8) 0.039(9) 0.041(9) -0.010(6) -0.005(6) -0.013(6)
F3 0.047(2) 0.094(3) 0.044(2) 0.002(2) -0.0092(16) 0.036(2)
F4 0.032(2) 0.060(4) 0.098(4) 0.029(3) -0.013(2) -0.013(2)
F4A 0.018(8) 0.053(13) 0.057(11) -0.004(9) 0.000(7) 0.008(8)
F5 0.049(2) 0.0395(19) 0.0424(18) -0.0016(15) -0.0178(15) 0.0038(16)
F6 0.0338(19) 0.104(4) 0.051(2) -0.010(2) -0.0107(16) 0.004(2)
F7 0.0183(15) 0.069(3) 0.058(2) -0.0007(18) 0.0018(14) -0.0030(16)
F8 0.070(3) 0.0225(18) 0.100(3) 0.0064(19) 0.037(2) -0.0077(18)
F9 0.0260(16) 0.0342(18) 0.065(2) 0.0137(15) 0.0100(15) 0.0005(13)
O1 0.060(3) 0.048(3) 0.102(4) 0.035(3) 0.036(3) 0.024(3)
O2 0.066(3) 0.030(2) 0.122(5) -0.016(3) 0.052(3) -0.021(2)
O3 0.0254(19) 0.042(2) 0.064(3) -0.008(2) 0.0132(18) 0.0093(18)
O4 0.033(2) 0.039(2) 0.043(2) -0.0035(17) 0.0109(17) -0.0161(17)
O5 0.039(2) 0.073(4) 0.068(3) 0.000(3) -0.015(2) 0.025(2)
O6 0.056(3) 0.068(4) 0.119(5) -0.010(3) -0.039(3) -0.010(3)
O7 0.101(6) 0.293(13) 0.036(3) 0.004(5) 0.009(3) -0.021(7)
O8 0.063(4) 0.146(7) 0.068(4) 0.005(4) 0.029(3) -0.037(4)
O10 0.091(10) 0.100(11) 0.056(7) 0.029(7) -0.005(7) -0.057(10)
O11 0.088(5) 0.082(5) 0.101(5) -0.049(4) 0.005(4) -0.021(4)
O12 0.111(5) 0.066(4) 0.100(5) -0.007(3) -0.062(4) -0.005(4)
N1 0.0154(17) 0.0183(19) 0.036(2) 0.0008(16) 0.0017(15) 0.0004(14)
N2 0.0169(18) 0.020(2) 0.037(2) -0.0041(16) -0.0026(16) 0.0006(15)
N3 0.056(4) 0.086(5) 0.039(3) 0.011(3) 0.006(3) 0.007(3)
N4 0.032(3) 0.060(4) 0.047(3) -0.005(3) -0.010(2) 0.009(2)
N5 0.070(4) 0.047(3) 0.056(3) -0.003(3) -0.005(3) -0.029(3)
N6 0.0113(16) 0.0186(19) 0.036(2) 0.0000(16) 0.0009(15) 0.0008(14)
N7 0.0137(17) 0.024(2) 0.035(2) 0.0013(16) -0.0004(15) -0.0014(15)
N8 0.032(3) 0.041(3) 0.053(4) -0.001(3) 0.009(3) -0.019(3)
N9 0.033(2) 0.019(2) 0.046(3) 0.0010(18) -0.0092(19) -0.0049(18)
N10 0.032(2) 0.0137(19) 0.046(3) -0.0023(17) -0.0110(19) -0.0030(16)
N11 0.0218(19) 0.0143(19) 0.045(2) 0.0033(17) -0.0041(17) -0.0019(15)
N13 0.0170(17) 0.0106(17) 0.033(2) 0.0019(14) 0.0002(15) -0.0052(14)
N14 0.0156(17) 0.0216(19) 0.030(2) 0.0019(16) 0.0023(15) -0.0044(15)
N15 0.023(2) 0.031(2) 0.034(2) 0.0003(18) -0.0041(16) 0.0009(17)
N16 0.0210(19) 0.026(2) 0.036(2) 0.0028(17) -0.0022(16) 0.0017(16)
N17 0.0179(18) 0.0185(19) 0.032(2) 0.0019(15) 0.0018(15) 0.0006(15)
N18 0.0138(18) 0.0128(18) 0.043(2) 0.0010(16) -0.0009(15) 0.0027(14)
N19 0.0185(19) 0.032(2) 0.031(2) -0.0052(17) -0.0018(16) -0.0009(17)
N22 0.0199(18) 0.0160(18) 0.0274(19) 0.0004(15) -0.0006(15) 0.0008(15)
N23 0.0160(19) 0.030(2) 0.043(2) -0.0060(18) 0.0039(17) -0.0040(16)
N24 0.0146(18) 0.032(2) 0.042(2) -0.0068(19) 0.0021(16) -0.0012(17)
N25 0.0123(17) 0.022(2) 0.039(2) 0.0015(17) 0.0008(15) 0.0016(15)
N26 0.0118(17) 0.023(2) 0.034(2) 0.0021(16) 0.0016(15) 0.0021(15)
N27 0.020(2) 0.032(2) 0.038(2) -0.0023(18) 0.0058(17) -0.0058(17)
N29 0.033(3) 0.085(5) 0.085(5) -0.031(4) 0.010(3) 0.003(3)
N30 0.039(3) 0.030(3) 0.084(4) 0.010(3) 0.038(3) 0.006(2)
N31 0.0167(19) 0.037(3) 0.040(2) -0.005(2) 0.0055(17) -0.0088(18)
N32 0.0167(18) 0.025(2) 0.031(2) -0.0016(16) 0.0027(15) -0.0062(15)
C1 0.016(2) 0.028(3) 0.037(3) -0.001(2) 0.0030(18) -0.0004(19)
C2 0.036(3) 0.037(3) 0.031(3) 0.003(2) 0.002(2) 0.004(2)
C3 0.014(2) 0.014(2) 0.040(3) -0.0021(18) -0.0045(18) -0.0029(16)
C4 0.036(3) 0.028(3) 0.039(3) 0.006(2) -0.008(2) 0.002(2)
C5 0.023(2) 0.044(3) 0.038(3) 0.000(2) -0.002(2) 0.003(2)
C6 0.023(2) 0.033(3) 0.042(3) -0.002(2) 0.003(2) 0.001(2)
C12 0.020(2) 0.022(2) 0.030(2) 0.0026(18) 0.0005(18) -0.0041(18)
C13 0.016(2) 0.018(2) 0.037(3) 0.0016(18) -0.0003(18) 0.0009(17)
C14 0.015(2) 0.022(2) 0.053(3) 0.002(2) 0.003(2) -0.0019(18)
C15 0.017(2) 0.020(2) 0.045(3) 0.002(2) 0.0055(19) -0.0002(17)
C16 0.014(2) 0.017(2) 0.054(3) 0.004(2) -0.003(2) 0.0038(17)
C17 0.020(2) 0.030(3) 0.060(4) -0.002(2) -0.008(2) 0.004(2)
C18 0.022(2) 0.044(3) 0.045(3) -0.002(2) 0.009(2) 0.002(2)
C19 0.019(2) 0.023(2) 0.044(3) -0.002(2) 0.011(2) -0.0011(18)
C24 0.022(2) 0.030(3) 0.041(3) -0.009(2) 0.002(2) -0.001(2)
C26 0.020(2) 0.028(2) 0.028(2) -0.0023(19) 0.0004(18) -0.0042(19)
C27 0.016(2) 0.021(2) 0.031(2) -0.0024(18) 0.0000(17) -0.0015(17)
C28 0.020(2) 0.021(2) 0.040(3) 0.005(2) -0.0019(19) -0.0003(18)
C29 0.023(2) 0.027(3) 0.058(3) 0.011(2) -0.004(2) 0.001(2)
C30 0.020(2) 0.029(3) 0.050(3) 0.003(2) -0.004(2) 0.006(2)
C31 0.021(3) 0.030(3) 0.082(5) 0.012(3) -0.002(3) 0.007(2)
C32 0.018(2) 0.026(3) 0.052(3) 0.011(2) 0.002(2) -0.0021(19)
C33 0.018(2) 0.030(3) 0.052(3) -0.005(2) 0.006(2) -0.008(2)
C34 0.038(3) 0.033(3) 0.044(3) 0.000(2) 0.003(2) -0.015(2)
C35 0.032(3) 0.028(3) 0.051(3) 0.006(2) 0.008(2) -0.009(2)
C40 0.050(4) 0.073(5) 0.067(5) 0.012(4) -0.012(3) -0.021(4)
C41 0.037(3) 0.050(4) 0.054(4) -0.004(3) 0.008(3) 0.004(3)
C100 0.019(2) 0.040(3) 0.033(3) -0.004(2) 0.0007(19) 0.005(2)
C101 0.045(3) 0.031(3) 0.048(3) -0.009(3) -0.011(3) 0.001(3)
C102 0.019(2) 0.039(3) 0.034(3) -0.004(2) 0.0008(19) 0.000(2)
C103 0.020(2) 0.029(3) 0.036(3) -0.005(2) -0.0026(19) -0.0035(19)
C104 0.016(2) 0.021(2) 0.041(3) 0.002(2) -0.0038(19) -0.0022(17)
C200 0.163(16) 0.23(3) 0.159(18) 0.014(16) -0.022(14) -0.062(18)
C201 0.137(14) 0.23(2) 0.139(14) 0.013(14) 0.006(11) -0.049(14)
C202 0.067(6) 0.071(6) 0.117(8) -0.016(6) 0.007(5) -0.010(5)
C203 0.052(5) 0.138(10) 0.111(8) 0.006(7) -0.005(5) -0.021(6)
C204 0.045(8) 0.16(2) 0.104(15) -0.076(15) -0.010(9) -0.026(11)
B2 0.044(4) 0.052(4) 0.041(4) -0.003(3) -0.007(3) 0.022(3)
B3 0.022(3) 0.024(3) 0.045(3) 0.002(2) 0.001(2) -0.003(2)

loop_
_atom_type_symbol
_atom_type_description
_atom_type_scat_dispersion_real
_atom_type_scat_dispersion_imag
_atom_type_scat_source
C C 0.0033 0.0016 'International Tables Vol C Tables 4.2.6.8 and 6.1.1.4'
H H 0.0000 0.0000 'International Tables Vol C Tables 4.2.6.8 and 6.1.1.4'
N N 0.0061 0.0033 'International Tables Vol C Tables 4.2.6.8 and 6.1.1.4'
O O 0.0106 0.0060 'International Tables Vol C Tables 4.2.6.8 and 6.1.1.4'
B B 0.0013 0.0007 'International Tables Vol C Tables 4.2.6.8 and 6.1.1.4'
F F 0.0171 0.0103 'International Tables Vol C Tables 4.2.6.8 and 6.1.1.4'
Fe Fe 0.3463 0.8444 'International Tables Vol C Tables 4.2.6.8 and 6.1.1.4'

loop_
_geom_angle_atom_site_label_1
_geom_angle_atom_site_label_2
_geom_angle_atom_site_label_3
_geom_angle
N13 Fe1 N22 92.37(16)
N13 Fe1 N6 93.01(17)
N22 Fe1 N6 92.54(16)
N13 Fe1 N1 172.08(16)
N22 Fe1 N1 92.63(16)
N6 Fe1 N1 80.62(17)
N13 Fe1 N26 85.86(17)
N22 Fe1 N26 80.98(16)
N6 Fe1 N26 173.37(15)
N1 Fe1 N26 101.00(17)
N13 Fe1 N17 79.78(16)
N22 Fe1 N17 172.14(17)
N6 Fe1 N17 87.59(16)
N1 Fe1 N17 95.15(16)
N26 Fe1 N17 98.63(16)
C1 N1 N2 106.0(4)
C1 N1 Fe1 141.9(4)
N2 N1 Fe1 112.1(3)
C3 N2 C103 134.4(4)
C3 N2 N1 114.9(4)
C103 N2 N1 110.4(4)
O8 N3 O7 125.6(7)
O8 N3 C5 117.4(6)
O7 N3 C5 116.6(7)
O5 N4 O6 126.0(6)
O5 N4 C5 116.4(6)
O6 N4 C5 117.6(5)
O12 N5 O11 126.7(7)
O12 N5 C34 117.9(7)
O11 N5 C34 115.3(7)
N7 N6 C3 119.5(4)
N7 N6 Fe1 122.7(3)
C3 N6 Fe1 117.8(3)
N6 N7 C104 115.3(4)
O10 N8 O9 110.0(10)
O10 N8 C34 118.4(7)
O9 N8 C34 116.5(7)
N10 N9 C104 117.5(4)
N9 N10 C3 117.5(4)
C104 N11 C6 122.8(4)
C104 N11 C4 126.7(4)
C6 N11 C4 94.4(4)
N14 N13 C13 118.3(4)
N14 N13 Fe1 124.5(3)
C13 N13 Fe1 117.2(3)
N13 N14 C12 116.1(4)
N16 N15 C12 116.2(4)
C13 N16 N15 117.3(4)
C15 N17 N18 106.2(4)
C15 N17 Fe1 142.7(4)
N18 N17 Fe1 110.8(3)
N17 N18 C13 115.7(4)
N17 N18 C16 111.1(4)
C13 N18 C16 132.1(4)
C12 N19 C100 121.5(4)
C12 N19 C24 126.5(4)
C100 N19 C24 94.1(4)
N32 N22 C27 119.1(4)
N32 N22 Fe1 124.0(3)
C27 N22 Fe1 116.6(3)
N24 N23 C26 117.2(4)
N23 N24 C27 117.4(4)
C30 N25 C27 132.6(4)
C30 N25 N26 111.6(4)
C27 N25 N26 115.4(4)
C28 N26 N25 104.6(4)
C28 N26 Fe1 141.5(3)
N25 N26 Fe1 111.3(3)
C26 N27 C33 123.7(4)
C26 N27 C35 123.3(4)
C33 N27 C35 93.5(4)
O1 N30 O2 127.0(6)
O1 N30 C19 118.0(6)
O2 N30 C19 115.0(6)
O3 N31 O4 125.9(4)
O3 N31 C19 120.2(4)
O4 N31 C19 113.9(4)
N22 N32 C26 114.9(4)
N1 C1 C102 110.0(5)
N1 C1 C2 121.9(5)
C102 C1 C2 128.1(5)
C1 C2 H2A 109.5
C1 C2 H2B 109.5
H2A C2 H2B 109.5
C1 C2 H2C 109.5
H2A C2 H2C 109.5
H2B C2 H2C 109.5
N10 C3 N6 124.9(5)
N10 C3 N2 121.3(4)
N6 C3 N2 113.8(4)
N11 C4 C5 87.1(4)
N11 C4 H4A 114.1
C5 C4 H4A 114.1
N11 C4 H4B 114.1
C5 C4 H4B 114.1
H4A C4 H4B 111.3
N3 C5 N4 105.7(5)
N3 C5 C6 114.1(5)
N4 C5 C6 113.8(5)
N3 C5 C4 116.1(5)
N4 C5 C4 116.6(5)
C6 C5 C4 90.4(4)
N11 C6 C5 87.6(4)
N11 C6 H6A 114.1
C5 C6 H6A 114.1
N11 C6 H6B 114.1
C5 C6 H6B 114.1
H6A C6 H6B 111.2
N14 C12 N19 115.3(4)
N14 C12 N15 124.7(4)
N19 C12 N15 119.6(4)
N16 C13 N13 124.2(4)
N16 C13 N18 123.1(4)
N13 C13 N18 112.7(4)
C16 C14 C15 108.0(4)
C16 C14 H14B 126.0
C15 C14 H14B 126.0
N17 C15 C14 109.2(5)
N17 C15 C18 123.8(4)
C14 C15 C18 127.0(4)
C14 C16 N18 105.5(4)
C14 C16 C17 131.6(5)
N18 C16 C17 122.9(5)
C16 C17 H17A 109.5
C16 C17 H17B 109.5
H17A C17 H17B 109.5
C16 C17 H17C 109.5
H17A C17 H17C 109.5
H17B C17 H17C 109.5
C15 C18 H18A 109.5
C15 C18 H18B 109.5
H18A C18 H18B 109.5
C15 C18 H18C 109.5
H18A C18 H18C 109.5
H18B C18 H18C 109.5
N30 C19 N31 104.8(4)
N30 C19 C100 117.8(5)
N31 C19 C100 113.4(4)
N30 C19 C24 116.7(4)
N31 C19 C24 114.8(4)
C100 C19 C24 89.5(4)
N19 C24 C19 87.5(4)
N19 C24 H24B 114.1
C19 C24 H24B 114.1
N19 C24 H24C 114.1
C19 C24 H24C 114.1
H24B C24 H24C 111.2
N23 C26 N32 126.2(4)
N23 C26 N27 117.7(4)
N32 C26 N27 115.8(4)
N24 C27 N22 124.5(4)
N24 C27 N25 121.4(4)
N22 C27 N25 114.1(4)
N26 C28 C29 110.2(4)
N26 C28 C32 122.6(4)
C29 C28 C32 127.3(5)
C30 C29 C28 108.3(5)
C30 C29 H29A 125.9
C28 C29 H29A 125.9
C29 C30 N25 105.4(4)
C29 C30 C31 131.2(5)
N25 C30 C31 123.4(5)
C30 C31 H31A 109.5
C30 C31 H31B 109.5
H31A C31 H31B 109.5
C30 C31 H31C 109.5
H31A C31 H31C 109.5
H31B C31 H31C 109.5
C28 C32 H32B 109.5
C28 C32 H32C 109.5
H32B C32 H32C 109.5
C28 C32 H32D 109.5
H32B C32 H32D 109.5
H32C C32 H32D 109.5
N27 C33 C34 88.2(4)
N27 C33 H33A 114.0
C34 C33 H33A 114.0
N27 C33 H33B 114.0
C34 C33 H33B 114.0
H33A C33 H33B 111.2
N8 C34 C35 113.9(5)
N5 C34 C35 118.0(5)
N8 C34 C33 116.0(5)
N5 C34 C33 116.0(5)
C35 C34 C33 89.8(4)
N27 C35 C34 88.0(4)
N27 C35 H35A 114.0
C34 C35 H35A 114.0
N27 C35 H35B 114.0
C34 C35 H35B 114.0
H35A C35 H35B 111.2
N29 C41 C40 178.8(8)
N19 C100 C19 87.6(4)
N19 C100 H10F 114.1
C19 C100 H10F 114.1
N19 C100 H10G 114.1
C19 C100 H10G 114.1
H10F C100 H10G 111.2
C103 C101 H10B 109.5
C103 C101 H10C 109.5
H10B C101 H10C 109.5
C103 C101 H10D 109.5
H10B C101 H10D 109.5
H10C C101 H10D 109.5
C103 C102 C1 108.0(5)
C103 C102 H10A 126.0
C1 C102 H10A 126.0
C102 C103 N2 105.6(5)
C102 C103 C101 130.6(5)
N2 C103 C101 123.7(5)
N9 C104 N11 119.8(4)
N9 C104 N7 125.3(5)
N11 C104 N7 114.9(4)
C201 C202 C203 107.7(11)
F4A B2 F3 133.9(11)
F3 B2 F2 114.3(7)
F4A B2 F5 114.0(10)
F3 B2 F5 111.7(6)
F2 B2 F5 112.9(6)
F3 B2 F4 102.7(6)
F2 B2 F4 105.1(7)
F5 B2 F4 109.3(6)
F4A B2 F2A 94.4(13)
F3 B2 F2A 75.7(7)
F5 B2 F2A 95.4(7)
F8 B3 F9 108.4(5)
F8 B3 F6 111.1(5)
F9 B3 F6 109.2(5)
F8 B3 F7 109.1(5)
F9 B3 F7 112.0(5)
F6 B3 F7 107.0(5)

loop_
_geom_bond_atom_site_label_1
_geom_bond_atom_site_label_2
_geom_bond_distance
_geom_bond_site_symmetry_2
Fe1 N13 1.896(4) .
Fe1 N22 1.906(4) .
Fe1 N6 1.908(4) .
Fe1 N1 1.981(4) .
Fe1 N26 1.992(4) .
Fe1 N17 2.000(4) .
F2 B2 1.355(9) .
F2A B2 1.825(16) .
F3 B2 1.352(8) .
F4 B2 1.458(10) .
F4A B2 1.222(18) .
F5 B2 1.376(8) .
F6 B3 1.388(7) .
F7 B3 1.398(7) .
F8 B3 1.373(7) .
F9 B3 1.378(7) .
O1 N30 1.217(8) .
O2 N30 1.227(8) .
O3 N31 1.212(6) .
O4 N31 1.220(6) .
O5 N4 1.201(7) .
O6 N4 1.231(8) .
O7 N3 1.220(9) .
O8 N3 1.170(8) .
O9 N8 1.283(13) .
O10 N8 1.246(16) .
O10B N8B 1.17(5) .
O11 N5 1.208(9) .
O12 N5 1.198(9) .
N1 C1 1.324(7) .
N1 N2 1.401(5) .
N2 C3 1.383(6) .
N2 C103 1.383(6) .
N3 C5 1.493(8) .
N4 C5 1.516(7) .
N5 C34 1.516(8) .
N6 N7 1.311(6) .
N6 C3 1.341(6) .
N7 C104 1.365(6) .
N8 C34 1.513(8) .
N9 N10 1.319(6) .
N9 C104 1.350(7) .
N10 C3 1.329(6) .
N11 C104 1.352(7) .
N11 C6 1.468(7) .
N11 C4 1.478(6) .
N13 N14 1.314(5) .
N13 C13 1.350(6) .
N14 C12 1.348(6) .
N15 N16 1.337(6) .
N15 C12 1.359(6) .
N16 C13 1.330(6) .
N17 C15 1.336(6) .
N17 N18 1.379(6) .
N18 C13 1.382(6) .
N18 C16 1.385(6) .
N19 C12 1.355(6) .
N19 C100 1.476(6) .
N19 C24 1.477(6) .
N22 N32 1.330(5) .
N22 C27 1.353(6) .
N23 N24 1.329(6) .
N23 C26 1.347(7) .
N24 C27 1.333(6) .
N25 C30 1.375(7) .
N25 C27 1.380(6) .
N25 N26 1.398(5) .
N26 C28 1.339(6) .
N27 C26 1.362(6) .
N27 C33 1.485(6) .
N27 C35 1.490(7) .
N29 C41 1.152(9) .
N30 C19 1.495(7) .
N31 C19 1.516(6) .
N32 C26 1.353(6) .
C1 C102 1.408(7) .
C1 C2 1.492(7) .
C2 H2A 0.9800 .
C2 H2B 0.9800 .
C2 H2C 0.9800 .
C4 C5 1.525(8) .
C4 H4A 0.9900 .
C4 H4B 0.9900 .
C5 C6 1.521(8) .
C6 H6A 0.9900 .
C6 H6B 0.9900 .
C14 C16 1.362(8) .
C14 C15 1.419(7) .
C14 H14B 0.9500 .
C15 C18 1.487(8) .
C16 C17 1.483(8) .
C17 H17A 0.9800 .
C17 H17B 0.9800 .
C17 H17C 0.9800 .
C18 H18A 0.9800 .
C18 H18B 0.9800 .
C18 H18C 0.9800 .
C19 C100 1.535(7) .
C19 C24 1.536(7) .
C24 H24B 0.9900 .
C24 H24C 0.9900 .
C28 C29 1.405(7) .
C28 C32 1.489(7) .
C29 C30 1.360(7) .
C29 H29A 0.9500 .
C30 C31 1.493(7) .
C31 H31A 0.9800 .
C31 H31B 0.9800 .
C31 H31C 0.9800 .
C32 H32B 0.9800 .
C32 H32C 0.9800 .
C32 H32D 0.9800 .
C33 C34 1.536(8) .
C33 H33A 0.9900 .
C33 H33B 0.9900 .
C34 C35 1.535(8) .
C35 H35A 0.9900 .
C35 H35B 0.9900 .
C40 C41 1.454(10) .
C100 H10F 0.9900 .
C100 H10G 0.9900 .
C101 C103 1.498(8) .
C101 H10B 0.9800 .
C101 H10C 0.9800 .
C101 H10D 0.9800 .
C102 C103 1.368(8) .
C102 H10A 0.9500 .
C200 C200 1.52(4) 5_767
C201 C202 1.477(19) .
C202 C203 1.673(15) .

loop_
_geom_torsion_atom_site_label_1
_geom_torsion_atom_site_label_2
_geom_torsion_atom_site_label_3
_geom_torsion_atom_site_label_4
_geom_torsion
C1 N1 N2 C3 -173.6(4)
Fe1 N1 N2 C3 8.7(4)
C1 N1 N2 C103 0.9(5)
Fe1 N1 N2 C103 -176.7(3)
C3 N6 N7 C104 0.0(6)
Fe1 N6 N7 C104 -179.6(3)
C104 N9 N10 C3 0.0(7)
N22 Fe1 N13 N14 -17.8(4)
N6 Fe1 N13 N14 -110.5(3)
N26 Fe1 N13 N14 63.0(3)
N17 Fe1 N13 N14 162.5(4)
N22 Fe1 N13 C13 162.5(3)
N6 Fe1 N13 C13 69.8(3)
N26 Fe1 N13 C13 -116.8(3)
N17 Fe1 N13 C13 -17.2(3)
C13 N13 N14 C12 -2.8(6)
Fe1 N13 N14 C12 177.5(3)
C12 N15 N16 C13 -3.2(6)
C15 N17 N18 C13 170.7(4)
Fe1 N17 N18 C13 -14.8(5)
C15 N17 N18 C16 1.3(5)
Fe1 N17 N18 C16 175.7(3)
C26 N23 N24 C27 -1.6(7)
C30 N25 N26 C28 0.7(5)
C27 N25 N26 C28 -173.1(4)
C30 N25 N26 Fe1 166.6(3)
C27 N25 N26 Fe1 -7.2(5)
C27 N22 N32 C26 -2.0(6)
Fe1 N22 N32 C26 171.5(3)
N2 N1 C1 C102 -1.3(5)
Fe1 N1 C1 C102 175.2(4)
N2 N1 C1 C2 177.9(4)
Fe1 N1 C1 C2 -5.6(8)
N9 N10 C3 N6 1.6(7)
N9 N10 C3 N2 -178.0(4)
N7 N6 C3 N10 -1.7(7)
Fe1 N6 C3 N10 178.0(4)
N7 N6 C3 N2 177.9(4)
Fe1 N6 C3 N2 -2.4(5)
C103 N2 C3 N10 2.4(8)
N1 N2 C3 N10 175.2(4)
C103 N2 C3 N6 -177.2(5)
N1 N2 C3 N6 -4.4(5)
C104 N11 C4 C5 143.2(5)
C6 N11 C4 C5 5.8(4)
O8 N3 C5 N4 -172.9(7)
O7 N3 C5 N4 14.3(10)
O8 N3 C5 C6 61.2(9)
O7 N3 C5 C6 -111.6(9)
O8 N3 C5 C4 -41.9(9)
O7 N3 C5 C4 145.3(8)
O5 N4 C5 N3 85.6(7)
O6 N4 C5 N3 -95.7(7)
O5 N4 C5 C6 -148.4(5)
O6 N4 C5 C6 30.4(8)
O5 N4 C5 C4 -45.1(7)
O6 N4 C5 C4 133.6(6)
N11 C4 C5 N3 111.7(5)
N11 C4 C5 N4 -122.7(5)
N11 C4 C5 C6 -5.6(4)
C104 N11 C6 C5 -145.6(5)
C4 N11 C6 C5 -5.8(4)
N3 C5 C6 N11 -113.3(5)
N4 C5 C6 N11 125.2(5)
C4 C5 C6 N11 5.6(4)
N13 N14 C12 N19 174.0(4)
N13 N14 C12 N15 -13.0(7)
C100 N19 C12 N14 -24.5(6)
C24 N19 C12 N14 -148.5(5)
C100 N19 C12 N15 162.0(5)
C24 N19 C12 N15 38.0(7)
N16 N15 C12 N14 16.1(7)
N16 N15 C12 N19 -171.1(4)
N15 N16 C13 N13 -12.3(7)
N15 N16 C13 N18 169.6(4)
N14 N13 C13 N16 15.7(7)
Fe1 N13 C13 N16 -164.6(4)
N14 N13 C13 N18 -166.0(4)
Fe1 N13 C13 N18 13.7(5)
N17 N18 C13 N16 180.0(4)
C16 N18 C13 N16 -13.3(8)
N17 N18 C13 N13 1.7(6)
C16 N18 C13 N13 168.4(5)
N18 N17 C15 C14 -1.4(5)
Fe1 N17 C15 C14 -172.9(4)
N18 N17 C15 C18 176.3(5)
Fe1 N17 C15 C18 4.9(9)
C16 C14 C15 N17 1.1(6)
C16 C14 C15 C18 -176.5(5)
C15 C14 C16 N18 -0.3(5)
C15 C14 C16 C17 178.0(5)
N17 N18 C16 C14 -0.6(5)
C13 N18 C16 C14 -167.8(5)
N17 N18 C16 C17 -179.1(4)
C13 N18 C16 C17 13.8(8)
O1 N30 C19 N31 -96.0(5)
O2 N30 C19 N31 82.9(5)
O1 N30 C19 C100 31.1(7)
O2 N30 C19 C100 -150.0(5)
O1 N30 C19 C24 135.8(5)
O2 N30 C19 C24 -45.3(6)
O3 N31 C19 N30 4.7(7)
O4 N31 C19 N30 -175.3(5)
O3 N31 C19 C100 -125.0(5)
O4 N31 C19 C100 55.0(6)
O3 N31 C19 C24 134.0(5)
O4 N31 C19 C24 -46.0(6)
C12 N19 C24 C19 143.2(5)
C100 N19 C24 C19 8.3(4)
N30 C19 C24 N19 -129.1(5)
N31 C19 C24 N19 107.7(4)
C100 C19 C24 N19 -8.0(4)
N24 N23 C26 N32 7.6(7)
N24 N23 C26 N27 -178.9(4)
N22 N32 C26 N23 -5.6(7)
N22 N32 C26 N27 -179.3(4)
C33 N27 C26 N23 32.2(7)
C35 N27 C26 N23 153.9(5)
C33 N27 C26 N32 -153.6(5)
C35 N27 C26 N32 -31.9(7)
N23 N24 C27 N22 -5.8(7)
N23 N24 C27 N25 177.3(4)
N32 N22 C27 N24 7.8(7)
Fe1 N22 C27 N24 -166.2(4)
N32 N22 C27 N25 -175.1(4)
Fe1 N22 C27 N25 11.0(5)
C30 N25 C27 N24 3.1(8)
N26 N25 C27 N24 175.3(4)
C30 N25 C27 N22 -174.1(5)
N26 N25 C27 N22 -2.0(6)
N25 N26 C28 C29 -0.9(6)
Fe1 N26 C28 C29 -159.6(4)
N25 N26 C28 C32 178.4(5)
Fe1 N26 C28 C32 19.7(9)
N26 C28 C29 C30 0.8(7)
C32 C28 C29 C30 -178.5(5)
C28 C29 C30 N25 -0.3(7)
C28 C29 C30 C31 -177.7(6)
C27 N25 C30 C29 172.2(5)
N26 N25 C30 C29 -0.2(6)
C27 N25 C30 C31 -10.2(9)
N26 N25 C30 C31 177.4(5)
C26 N27 C33 C34 140.1(5)
C35 N27 C33 C34 5.6(4)
O10 N8 C34 C35 0.8(13)
O9 N8 C34 C35 -133.9(9)
O10 N8 C34 C33 -101.4(12)
O9 N8 C34 C33 123.9(9)
O12 N5 C34 C35 -135.7(7)
O11 N5 C34 C35 45.8(8)
O12 N5 C34 C33 -30.9(9)
O11 N5 C34 C33 150.6(6)
N27 C33 C34 N8 111.3(5)
N27 C33 C34 N5 -126.8(5)
N27 C33 C34 C35 -5.4(4)
C26 N27 C35 C34 -140.3(5)
C33 N27 C35 C34 -5.6(4)
N8 C34 C35 N27 -113.1(5)
N5 C34 C35 N27 125.1(5)
C33 C34 C35 N27 5.4(4)
C12 N19 C100 C19 -146.3(4)
C24 N19 C100 C19 -8.3(4)
N30 C19 C100 N19 128.2(5)
N31 C19 C100 N19 -109.0(4)
C24 C19 C100 N19 8.0(4)
N1 C1 C102 C103 1.3(6)
C2 C1 C102 C103 -177.9(5)
C1 C102 C103 N2 -0.7(5)
C1 C102 C103 C101 178.3(5)
C3 N2 C103 C102 172.9(5)
N1 N2 C103 C102 -0.1(5)
C3 N2 C103 C101 -6.2(8)
N1 N2 C103 C101 -179.2(5)
N10 N9 C104 N11 177.1(4)
N10 N9 C104 N7 -1.7(7)
C6 N11 C104 N9 160.8(4)
C4 N11 C104 N9 34.3(7)
C6 N11 C104 N7 -20.3(6)
C4 N11 C104 N7 -146.8(5)
N6 N7 C104 N9 1.6(7)
N6 N7 C104 N11 -177.2(4)
